data_4033941
loop_
_publ_author_name
'Chang, Meng-Yang'
'Wu, Yan-Shin'

_publ_section_title
;
 HOAc-Mediated Cyclocondensation of 2-Formylazaarenes and Cyclic Amines.
 Synthesis of Pyrrolo[1,2- a]azaarenes.
;
_journal_issue 6
_journal_name_full 'The Journal of organic chemistry'
_journal_page_first 3638
_journal_page_last 3646
_journal_paper_doi 10.1021/acs.joc.8b03148
_journal_volume 84
_journal_year 2019
_chemical_formula_sum 'C15 H10 N2'
_chemical_formula_weight 218.25
_space_group_crystal_system monoclinic
_space_group_IT_number 14
_space_group_name_Hall '-P 2ybc'
_space_group_name_H-M_alt 'P 1 21/c 1'
_atom_sites_solution_hydrogens geom
_audit_creation_method SHELXL-2014/6
_cell_angle_alpha 90
_cell_angle_beta 109.0730(10)
_cell_angle_gamma 90
_cell_formula_units_Z 4
_cell_length_a 11.5095(5)
_cell_length_b 6.0108(2)
_cell_length_c 15.9991(7)
_cell_measurement_reflns_used 3143
_cell_measurement_temperature 100(2)
_cell_measurement_theta_max 26.2911
_cell_measurement_theta_min 2.6941
_cell_volume 1046.08(7)
_computing_cell_refinement 'SAINT V8.34A (Bruker AXS Inc., 2013)'
_computing_data_collection 'Bruker APEX2'
_computing_data_reduction 'SAINT V8.34A (Bruker AXS Inc., 2013)'
_computing_molecular_graphics 'Bruker SHELXTL'
_computing_publication_material 'Bruker SHELXTL'
_computing_structure_refinement 'SHELXL-2014/6 (Sheldrick, 2014)'
_diffrn_ambient_temperature 100(2)
_diffrn_detector_area_resol_mean 8.3333
_diffrn_measured_fraction_theta_full 1.000
_diffrn_measured_fraction_theta_max 1.000
_diffrn_measurement_device_type 'Bruker APEX-II CCD'
_diffrn_measurement_method '\f and \w scans'
_diffrn_radiation_type MoK\a
_diffrn_radiation_wavelength 0.71073
_diffrn_reflns_av_R_equivalents 0.0367
_diffrn_reflns_av_unetI/netI 0.0342
_diffrn_reflns_Laue_measured_fraction_full 1.000
_diffrn_reflns_Laue_measured_fraction_max 1.000
_diffrn_reflns_limit_h_max 14
_diffrn_reflns_limit_h_min -14
_diffrn_reflns_limit_k_max 7
_diffrn_reflns_limit_k_min -4
_diffrn_reflns_limit_l_max 19
_diffrn_reflns_limit_l_min -20
_diffrn_reflns_number 8446
_diffrn_reflns_point_group_measured_fraction_full 1.000
_diffrn_reflns_point_group_measured_fraction_max 1.000
_diffrn_reflns_theta_full 25.242
_diffrn_reflns_theta_max 26.381
_diffrn_reflns_theta_min 1.872
_exptl_absorpt_coefficient_mu 0.083
_exptl_absorpt_correction_T_max 0.7454
_exptl_absorpt_correction_T_min 0.6414
_exptl_absorpt_correction_type multi-scan
_exptl_absorpt_process_details 'SADABS V2014/4 (Bruker AXS Inc.)'
_exptl_crystal_colour colorless
_exptl_crystal_density_diffrn 1.386
_exptl_crystal_density_meas ?
_exptl_crystal_density_method 'not measured'
_exptl_crystal_description tabullar
_exptl_crystal_F_000 456
_exptl_crystal_size_max 0.15
_exptl_crystal_size_mid 0.13
_exptl_crystal_size_min 0.05
_refine_diff_density_max 0.211
_refine_diff_density_min -0.224
_refine_diff_density_rms 0.039
_refine_ls_extinction_method none
_refine_ls_goodness_of_fit_ref 1.046
_refine_ls_hydrogen_treatment constr
_refine_ls_matrix_type full
_refine_ls_number_parameters 154
_refine_ls_number_reflns 2141
_refine_ls_number_restraints 0
_refine_ls_restrained_S_all 1.046
_refine_ls_R_factor_all 0.0486
_refine_ls_R_factor_gt 0.0393
_refine_ls_shift/su_max 0.000
_refine_ls_shift/su_mean 0.000
_refine_ls_structure_factor_coef Fsqd
_refine_ls_weighting_details 'w=1/[\s^2^(Fo^2^)+(0.0430P)^2^+0.3387P] where P=(Fo^2^+2Fc^2^)/3'
_refine_ls_weighting_scheme calc
_refine_ls_wR_factor_gt 0.0983
_refine_ls_wR_factor_ref 0.1041
_reflns_Friedel_coverage 0.000
_reflns_number_gt 1772
_reflns_number_total 2141
_reflns_threshold_expression 'I > 2\s(I)'
_cod_data_source_file jo8b03148_si_001.cif
_cod_data_source_block 180813lt_0m
_cod_depositor_comments
;
The following automatic conversions were performed:

data item '_exptl_crystal_density_meas' value 'not measured' was
changed to '?' -- the value is perceived as not measured.

Automatic conversion script
Id: cif_fix_values 6909 2019-04-08 15:41:33Z antanas 
;
_cod_original_sg_symbol_H-M 'P 21/c'
_cod_database_code 4033941
_shelx_space_group_comment
;
The symmetry employed for this shelxl refinement is uniquely defined
by the following loop, which should always be used as a source of
symmetry information in preference to the above space-group names.
They are only intended as comments.
;
_shelxl_version_number 2014/6

loop_
_space_group_symop_operation_xyz
'x, y, z'
'-x, y+1/2, -z+1/2'
'-x, -y, -z'
'x, -y-1/2, z-1/2'

loop_
_atom_site_label
_atom_site_type_symbol
_atom_site_fract_x
_atom_site_fract_y
_atom_site_fract_z
_atom_site_U_iso_or_equiv
_atom_site_adp_type
_atom_site_occupancy
_atom_site_site_symmetry_order
_atom_site_calc_flag
_atom_site_refinement_flags_posn
_atom_site_refinement_flags_adp
N1 N 0.38876(11) 0.2388(2) 0.51698(8) 0.0260(3) Uani 1 1 d . .
N2 N 0.57335(10) 0.15076(18) 0.63601(8) 0.0220(3) Uani 1 1 d . .
C1 C 0.27716(13) 0.1591(2) 0.47331(10) 0.0274(3) Uani 1 1 d . .
H1 H 0.2259 0.2455 0.4258 0.033 Uiso 1 1 calc R U
C2 C 0.45385(12) 0.1072(2) 0.58179(9) 0.0217(3) Uani 1 1 d . .
C3 C 0.61223(13) -0.0266(2) 0.69569(9) 0.0210(3) Uani 1 1 d . .
C4 C 0.73576(13) -0.0148(2) 0.75882(9) 0.0228(3) Uani 1 1 d . .
C5 C 0.78249(14) -0.1816(2) 0.82160(10) 0.0266(3) Uani 1 1 d . .
H6 H 0.7331 -0.3072 0.8231 0.032 Uiso 1 1 calc R U
C6 C 0.89913(14) -0.1656(3) 0.88108(10) 0.0303(4) Uani 1 1 d . .
H5 H 0.9299 -0.2801 0.9235 0.036 Uiso 1 1 calc R U
C7 C 0.97277(14) 0.0174(3) 0.87969(10) 0.0317(4) Uani 1 1 d . .
H2 H 1.0534 0.0271 0.9211 0.038 Uiso 1 1 calc R U
C8 C 0.64479(13) 0.3350(2) 0.63448(9) 0.0233(3) Uani 1 1 d . .
H10 H 0.6135 0.4509 0.5928 0.028 Uiso 1 1 calc R U
C9 C 0.75932(13) 0.3472(2) 0.69295(10) 0.0261(3) Uani 1 1 d . .
H3 H 0.8085 0.4736 0.6922 0.031 Uiso 1 1 calc R U
C10 C 0.80921(13) 0.1733(2) 0.75673(9) 0.0252(3) Uani 1 1 d . .
C11 C 0.92902(14) 0.1847(3) 0.81836(10) 0.0296(4) Uani 1 1 d . .
H4 H 0.9800 0.3085 0.8176 0.036 Uiso 1 1 calc R U
C12 C 0.51934(13) -0.1797(2) 0.68049(9) 0.0230(3) Uani 1 1 d . .
H7 H 0.5216 -0.3143 0.7121 0.028 Uiso 1 1 calc R U
C13 C 0.41893(13) -0.0994(2) 0.60869(9) 0.0224(3) Uani 1 1 d . .
C14 C 0.30031(13) -0.1755(2) 0.56031(10) 0.0259(3) Uani 1 1 d . .
H9 H 0.2699 -0.3129 0.5739 0.031 Uiso 1 1 calc R U
C15 C 0.22998(13) -0.0421(3) 0.49225(10) 0.0269(3) Uani 1 1 d . .
H8 H 0.1493 -0.0872 0.4582 0.032 Uiso 1 1 calc R U

loop_
_atom_site_aniso_label
_atom_site_aniso_U_11
_atom_site_aniso_U_22
_atom_site_aniso_U_33
_atom_site_aniso_U_23
_atom_site_aniso_U_13
_atom_site_aniso_U_12
N1 0.0259(6) 0.0243(6) 0.0293(7) 0.0012(5) 0.0111(5) 0.0041(5)
N2 0.0249(6) 0.0179(6) 0.0256(6) 0.0003(5) 0.0115(5) 0.0007(5)
C1 0.0261(8) 0.0297(8) 0.0277(8) 0.0014(7) 0.0103(6) 0.0054(6)
C2 0.0239(7) 0.0196(7) 0.0252(7) -0.0024(6) 0.0131(6) 0.0010(6)
C3 0.0278(7) 0.0170(7) 0.0223(7) 0.0012(6) 0.0137(6) 0.0030(5)
C4 0.0251(7) 0.0232(7) 0.0234(7) -0.0038(6) 0.0124(6) 0.0002(6)
C5 0.0287(8) 0.0253(8) 0.0289(8) 0.0000(6) 0.0135(6) 0.0004(6)
C6 0.0285(8) 0.0329(8) 0.0308(8) 0.0048(7) 0.0113(7) 0.0047(7)
C7 0.0234(7) 0.0412(9) 0.0296(8) 0.0010(7) 0.0075(6) -0.0008(7)
C8 0.0316(8) 0.0151(6) 0.0270(8) 0.0006(6) 0.0147(6) 0.0001(6)
C9 0.0309(8) 0.0205(7) 0.0298(8) -0.0022(6) 0.0138(7) -0.0056(6)
C10 0.0296(8) 0.0252(7) 0.0246(8) -0.0020(6) 0.0141(6) 0.0023(6)
C11 0.0271(8) 0.0327(8) 0.0300(8) -0.0023(7) 0.0106(7) -0.0065(6)
C12 0.0264(7) 0.0192(7) 0.0262(8) 0.0015(6) 0.0124(6) 0.0015(6)
C13 0.0260(7) 0.0211(7) 0.0238(7) -0.0017(6) 0.0131(6) 0.0028(6)
C14 0.0298(8) 0.0223(7) 0.0301(8) -0.0020(6) 0.0158(7) -0.0018(6)
C15 0.0216(7) 0.0311(8) 0.0286(8) -0.0044(7) 0.0089(6) -0.0003(6)

loop_
_atom_type_symbol
_atom_type_description
_atom_type_scat_dispersion_real
_atom_type_scat_dispersion_imag
_atom_type_scat_source
C C 0.0033 0.0016 'International Tables Vol C Tables 4.2.6.8 and 6.1.1.4'
H H 0.0000 0.0000 'International Tables Vol C Tables 4.2.6.8 and 6.1.1.4'
N N 0.0061 0.0033 'International Tables Vol C Tables 4.2.6.8 and 6.1.1.4'

loop_
_geom_angle_atom_site_label_1
_geom_angle_atom_site_label_2
_geom_angle_atom_site_label_3
_geom_angle
C2 N1 C1 113.38(13)
C8 N2 C2 127.72(12)
C8 N2 C3 124.09(12)
C2 N2 C3 108.18(11)
N1 C1 C15 124.91(14)
N1 C1 H1 117.5
C15 C1 H1 117.5
N1 C2 N2 124.55(12)
N1 C2 C13 128.17(13)
N2 C2 C13 107.27(12)
C12 C3 N2 109.42(12)
C12 C3 C4 133.30(13)
N2 C3 C4 117.28(12)
C5 C4 C10 119.79(14)
C5 C4 C3 121.64(13)
C10 C4 C3 118.56(13)
C6 C5 C4 120.53(14)
C6 C5 H6 119.7
C4 C5 H6 119.7
C5 C6 C7 120.44(14)
C5 C6 H5 119.8
C7 C6 H5 119.8
C11 C7 C6 120.27(14)
C11 C7 H2 119.9
C6 C7 H2 119.9
C9 C8 N2 118.94(13)
C9 C8 H10 120.5
N2 C8 H10 120.5
C8 C9 C10 121.66(13)
C8 C9 H3 119.2
C10 C9 H3 119.2
C11 C10 C4 118.43(13)
C11 C10 C9 122.12(13)
C4 C10 C9 119.45(13)
C7 C11 C10 120.53(14)
C7 C11 H4 119.7
C10 C11 H4 119.7
C3 C12 C13 107.25(12)
C3 C12 H7 126.4
C13 C12 H7 126.4
C14 C13 C2 116.01(13)
C14 C13 C12 136.10(14)
C2 C13 C12 107.88(12)
C15 C14 C13 117.28(13)
C15 C14 H9 121.4
C13 C14 H9 121.4
C14 C15 C1 120.24(14)
C14 C15 H8 119.9
C1 C15 H8 119.9

loop_
_geom_bond_atom_site_label_1
_geom_bond_atom_site_label_2
_geom_bond_distance
N1 C2 1.3245(19)
N1 C1 1.3346(19)
N2 C8 1.3841(17)
N2 C2 1.3904(18)
N2 C3 1.4032(17)
C1 C15 1.399(2)
C1 H1 0.9500
C2 C13 1.4150(19)
C3 C12 1.3709(19)
C3 C4 1.4519(19)
C4 C5 1.397(2)
C4 C10 1.419(2)
C5 C6 1.372(2)
C5 H6 0.9500
C6 C7 1.393(2)
C6 H5 0.9500
C7 C11 1.380(2)
C7 H2 0.9500
C8 C9 1.346(2)
C8 H10 0.9500
C9 C10 1.443(2)
C9 H3 0.9500
C10 C11 1.411(2)
C11 H4 0.9500
C12 C13 1.421(2)
C12 H7 0.9500
C13 C14 1.408(2)
C14 C15 1.381(2)
C14 H9 0.9500
C15 H8 0.9500
